data_1503460
loop_
_publ_author_name
'Fukai, Miyuki'
'Tsukada, Mariko'
'Miki, Kazuhiko'
'Suzuki, Toshihiro'
'Sugita, Takashi'
'Kinoshita, Kaoru'
'Takahashi, Kunio'
'Shiro, Motoo'
'Koyama, Kiyotaka'

_publ_section_title
;
 Hypoxylonols C-F, Benzo[j]fluoranthenes from Hypoxylon truncatum.
;
_journal_issue 1
_journal_name_full 'Journal of natural products'
_journal_page_first 22
_journal_page_last 25
_journal_paper_doi 10.1021/np2004193
_journal_volume 75
_journal_year 2012
_chemical_absolute_configuration ad
_chemical_formula_moiety 'C20 H16 O5, C3 H6 O '
_chemical_formula_sum 'C23 H22 O6'
_chemical_formula_weight 394.42
_chemical_melting_point 176.5(5)
_space_group_IT_number 19
_symmetry_cell_setting orthorhombic
_symmetry_Int_Tables_number 19
_symmetry_space_group_name_Hall 'P 2ac 2ab'
_symmetry_space_group_name_H-M 'P 21 21 21'
_cell_angle_alpha 90.0000
_cell_angle_beta 90.0000
_cell_angle_gamma 90.0000
_cell_formula_units_Z 4
_cell_length_a 5.68762(10)
_cell_length_b 13.5860(3)
_cell_length_c 24.1080(17)
_cell_measurement_reflns_used 7967
_cell_measurement_temperature 123.1
_cell_measurement_theta_max 68.3
_cell_measurement_theta_min 3.7
_cell_volume 1862.87(14)
_computing_cell_refinement 'PROCESS-AUTO (Rigaku, 1998)'
_computing_data_collection 'PROCESS-AUTO (Rigaku, 1998)'
_computing_data_reduction 'CrystalStructure (Rigaku & RAC 2007)'
_computing_molecular_graphics 'ORTEP (Johnson, 1976)'
_computing_publication_material 'CrystalStructure (Rigaku & RAC 2007)'
_computing_structure_refinement 'SHELXL97 (Sheldrick, 1997)'
_computing_structure_solution 'SHELXS97 (Sheldrick, 1997)'
_diffrn_ambient_temperature 123.1
_diffrn_detector_area_resol_mean 10.00
_diffrn_measured_fraction_theta_full 0.997
_diffrn_measured_fraction_theta_max 0.997
_diffrn_measurement_device_type 'Rigaku RAXIS-RAPID'
_diffrn_measurement_method \w
_diffrn_radiation_type 'Cu K\a'
_diffrn_radiation_wavelength 1.54187
_diffrn_reflns_av_R_equivalents 0.024
_diffrn_reflns_limit_h_max 6
_diffrn_reflns_limit_h_min -6
_diffrn_reflns_limit_k_max 16
_diffrn_reflns_limit_k_min -15
_diffrn_reflns_limit_l_max 29
_diffrn_reflns_limit_l_min -28
_diffrn_reflns_number 19941
_diffrn_reflns_theta_full 68.19
_diffrn_reflns_theta_max 68.19
_exptl_absorpt_coefficient_mu 0.841
_exptl_absorpt_correction_T_max 0.959
_exptl_absorpt_correction_T_min 0.722
_exptl_absorpt_correction_type multi-scan
_exptl_absorpt_process_details
;
    Higashi, T. (1995). Program for Absorption Correction.
    Rigaku Corporation, Tokyo, Japan.
;
_exptl_crystal_colour colorless
_exptl_crystal_density_diffrn 1.406
_exptl_crystal_density_method 'not measured'
_exptl_crystal_description needle
_exptl_crystal_F_000 832.00
_exptl_crystal_size_max 0.25
_exptl_crystal_size_mid 0.10
_exptl_crystal_size_min 0.05
_refine_diff_density_max 0.20
_refine_diff_density_min -0.17
_refine_ls_abs_structure_details 'Flack, H. D. (1983), Acta Cryst. A39, 876-881.  1367 Friedel Pairs'
_refine_ls_abs_structure_Flack -0.09(16)
_refine_ls_extinction_method none
_refine_ls_goodness_of_fit_ref 1.086
_refine_ls_hydrogen_treatment constr
_refine_ls_number_parameters 269
_refine_ls_number_reflns 3357
_refine_ls_R_factor_gt 0.0313
_refine_ls_shift/su_max 0.0000
_refine_ls_structure_factor_coef Fsqd
_refine_ls_weighting_details 'w = 1/[\s^2^(Fo^2^)+(0.0387P)^2^+0.6045P] where P=(Fo^2^+2Fc^2^)/3'
_refine_ls_weighting_scheme calc
_refine_ls_wR_factor_ref 0.0792
_reflns_number_gt 3252
_reflns_number_total 3357
_reflns_threshold_expression F^2^>2.0\s(F^2^)
_cod_data_source_file np2004193_si_002.cif
_cod_data_source_block '_Hypoxylonol_C'
_cod_depositor_comments
;
The following automatic conversions were performed:

'_chemical_melting_point' value '176-177' was changed to '176.5(5)' -
the average value was taken and precision was estimated.

Automatic conversion script
Id: cif_fix_values 1715 2011-07-08 13:25:40Z adriana 
;
_cod_original_formula_sum 'C23 H22 O6 '
_cod_database_code 1503460

loop_
_symmetry_equiv_pos_site_id
_symmetry_equiv_pos_as_xyz
1 +X,+Y,+Z
2 1/2+X,1/2-Y,-Z
3 -X,1/2+Y,1/2-Z
4 1/2-X,-Y,1/2+Z

loop_
_atom_site_label
_atom_site_type_symbol
_atom_site_fract_x
_atom_site_fract_y
_atom_site_fract_z
_atom_site_U_iso_or_equiv
_atom_site_adp_type
_atom_site_occupancy
_atom_site_symmetry_multiplicity
_atom_site_calc_flag
_atom_site_refinement_flags
O1 O 0.8045(2) 0.71439(8) 0.56742(5) 0.0241(2) Uani 1.00 1 d .
O2 O 0.1454(2) 0.62769(8) 0.49799(5) 0.0241(2) Uani 1.00 1 d .
O3 O 0.1848(2) 0.42830(8) 0.46986(5) 0.0261(2) Uani 1.00 1 d .
O4 O 1.3246(2) 0.34324(8) 0.72362(5) 0.0267(2) Uani 1.00 1 d .
O5 O 1.5134(2) 0.48550(9) 0.77719(5) 0.0282(2) Uani 1.00 1 d .
O6 O 0.6867(3) 0.44656(10) 0.91983(7) 0.0535(4) Uani 1.00 1 d .
C1 C 0.6241(3) 0.67787(11) 0.60418(6) 0.0188(3) Uani 1.00 1 d .
C2 C 0.3843(3) 0.68243(11) 0.57652(7) 0.0200(3) Uani 1.00 1 d .
C3 C 0.3668(3) 0.61553(11) 0.52573(7) 0.0198(3) Uani 1.00 1 d .
C3a C 0.4146(3) 0.50981(12) 0.54148(6) 0.0196(3) Uani 1.00 1 d .
C4 C 0.3362(3) 0.42544(12) 0.51394(6) 0.0205(3) Uani 1.00 1 d .
C5 C 0.4159(3) 0.33226(12) 0.53031(7) 0.0229(3) Uani 1.00 1 d .
C6 C 0.5723(3) 0.32032(12) 0.57435(7) 0.0208(3) Uani 1.00 1 d .
C6a C 0.6498(3) 0.40314(11) 0.60231(6) 0.0196(3) Uani 1.00 1 d .
C6b C 0.8102(3) 0.41796(11) 0.65133(6) 0.0189(3) Uani 1.00 1 d .
C7 C 1.0511(3) 0.36926(12) 0.65009(7) 0.0212(3) Uani 1.00 1 d .
C8 C 1.1947(3) 0.40210(12) 0.69918(7) 0.0208(3) Uani 1.00 1 d .
C8a C 1.1812(3) 0.50601(12) 0.71598(6) 0.0213(3) Uani 1.00 1 d .
C9 C 1.3511(3) 0.54393(13) 0.75263(7) 0.0237(3) Uani 1.00 1 d .
C10 C 1.3604(3) 0.64416(13) 0.76433(7) 0.0276(4) Uani 1.00 1 d .
C11 C 1.1925(3) 0.70532(13) 0.74118(7) 0.0275(3) Uani 1.00 1 d .
C12 C 1.0151(3) 0.66971(12) 0.70718(7) 0.0245(3) Uani 1.00 1 d .
C12a C 1.0077(3) 0.57040(12) 0.69323(6) 0.0195(3) Uani 1.00 1 d .
C12b C 0.8320(3) 0.52935(11) 0.65539(6) 0.0184(3) Uani 1.00 1 d .
C12c C 0.6849(3) 0.57213(11) 0.61823(6) 0.0183(3) Uani 1.00 1 d .
C12d C 0.5708(2) 0.49531(11) 0.58539(6) 0.0183(3) Uani 1.00 1 d .
C13 C 0.8299(3) 0.48490(13) 0.89024(7) 0.0307(4) Uani 1.00 1 d .
C14 C 0.8352(4) 0.59429(13) 0.88177(8) 0.0373(4) Uani 1.00 1 d .
C15 C 1.0132(4) 0.42595(14) 0.86087(8) 0.0366(4) Uani 1.00 1 d .
H1 H 0.6220 0.7181 0.6389 0.023 Uiso 1.00 1 c R
H1O H 0.7538 0.7638 0.5502 0.029 Uiso 1.00 1 c R
H2A H 0.2844 0.6577 0.6008 0.025 Uiso 1.00 1 c R
H2B H 0.3497 0.7518 0.5640 0.025 Uiso 1.00 1 c R
H2O H 0.0408 0.6412 0.5214 0.029 Uiso 1.00 1 c R
H3 H 0.4928 0.6362 0.4992 0.024 Uiso 1.00 1 c R
H3O H 0.1231 0.4844 0.4679 0.031 Uiso 1.00 1 c R
H5 H 0.3619 0.2758 0.5109 0.027 Uiso 1.00 1 c R
H5O H 1.4890 0.4266 0.7683 0.034 Uiso 1.00 1 c R
H6 H 0.6246 0.2566 0.5849 0.025 Uiso 1.00 1 c R
H6B H 0.7260 0.3942 0.6852 0.023 Uiso 1.00 1 c R
H7A H 1.0326 0.2968 0.6509 0.025 Uiso 1.00 1 c R
H7B H 1.1335 0.3871 0.6153 0.025 Uiso 1.00 1 c R
H10 H 1.4797 0.6701 0.7877 0.033 Uiso 1.00 1 c R
H11 H 1.1988 0.7739 0.7488 0.033 Uiso 1.00 1 c R
H12 H 0.8983 0.7133 0.6934 0.029 Uiso 1.00 1 c R
H14A H 0.6911 0.6235 0.8968 0.045 Uiso 1.00 1 c R
H14B H 0.8460 0.6088 0.8420 0.045 Uiso 1.00 1 c R
H14C H 0.9719 0.6221 0.9009 0.045 Uiso 1.00 1 c R
H15A H 1.0059 0.3574 0.8734 0.044 Uiso 1.00 1 c R
H15B H 1.1690 0.4531 0.8691 0.044 Uiso 1.00 1 c R
H15C H 0.9851 0.4287 0.8208 0.044 Uiso 1.00 1 c R

loop_
_atom_site_aniso_label
_atom_site_aniso_U_11
_atom_site_aniso_U_22
_atom_site_aniso_U_33
_atom_site_aniso_U_12
_atom_site_aniso_U_13
_atom_site_aniso_U_23
O1 0.0213(6) 0.0226(5) 0.0285(6) -0.0020(5) 0.0006(5) 0.0073(4)
O2 0.0227(6) 0.0242(5) 0.0256(5) 0.0029(5) -0.0041(5) 0.0019(4)
O3 0.0292(7) 0.0244(5) 0.0248(5) 0.0032(5) -0.0079(5) -0.0030(4)
O4 0.0223(6) 0.0262(6) 0.0317(6) 0.0033(5) -0.0047(5) 0.0038(4)
O5 0.0231(6) 0.0323(6) 0.0293(6) 0.0022(5) -0.0080(5) 0.0003(5)
O6 0.0614(11) 0.0347(7) 0.0643(10) 0.0053(7) 0.0348(9) 0.0111(7)
C1 0.0208(8) 0.0167(7) 0.0188(7) -0.0004(6) 0.0013(6) 0.0000(5)
C2 0.0208(9) 0.0174(7) 0.0219(7) 0.0014(6) 0.0034(6) 0.0024(6)
C3 0.0188(9) 0.0215(7) 0.0192(7) -0.0001(6) 0.0001(6) 0.0025(6)
C3a 0.0186(8) 0.0203(7) 0.0198(7) 0.0021(6) 0.0020(6) 0.0005(6)
C4 0.0191(8) 0.0238(7) 0.0187(7) 0.0004(7) 0.0012(6) -0.0005(5)
C5 0.0243(9) 0.0217(8) 0.0226(8) -0.0015(6) 0.0009(7) -0.0038(6)
C6 0.0209(9) 0.0177(7) 0.0239(8) 0.0020(6) 0.0027(7) 0.0007(6)
C6a 0.0183(8) 0.0205(7) 0.0199(7) 0.0002(6) 0.0024(6) 0.0025(6)
C6b 0.0181(8) 0.0188(7) 0.0196(7) -0.0005(6) 0.0003(6) 0.0019(5)
C7 0.0218(9) 0.0181(7) 0.0237(8) 0.0022(6) -0.0001(6) -0.0010(6)
C8 0.0148(8) 0.0247(8) 0.0228(7) -0.0002(7) 0.0031(6) 0.0043(6)
C8a 0.0221(9) 0.0241(7) 0.0178(7) -0.0029(7) 0.0010(7) 0.0027(6)
C9 0.0188(9) 0.0321(8) 0.0200(7) -0.0020(7) 0.0014(7) 0.0021(6)
C10 0.0250(10) 0.0340(9) 0.0237(8) -0.0043(8) -0.0043(7) -0.0042(7)
C11 0.0309(10) 0.0240(8) 0.0276(8) -0.0029(8) -0.0027(8) -0.0059(6)
C12 0.0274(9) 0.0222(8) 0.0238(8) 0.0015(7) -0.0016(7) -0.0004(6)
C12a 0.0206(8) 0.0209(7) 0.0171(7) -0.0034(7) 0.0032(6) 0.0014(5)
C12b 0.0174(8) 0.0190(7) 0.0188(7) -0.0001(6) 0.0044(6) 0.0005(5)
C12c 0.0182(8) 0.0191(7) 0.0175(7) -0.0010(7) 0.0027(7) 0.0001(5)
C12d 0.0158(8) 0.0201(7) 0.0189(7) -0.0001(6) 0.0032(6) 0.0001(6)
C13 0.0370(11) 0.0274(8) 0.0276(8) 0.0011(8) 0.0028(8) 0.0039(7)
C14 0.0433(12) 0.0255(9) 0.0433(11) 0.0014(9) -0.0065(10) 0.0032(7)
C15 0.0408(12) 0.0350(9) 0.0340(9) 0.0041(9) 0.0067(9) 0.0032(7)

loop_
_atom_type_symbol
_atom_type_description
_atom_type_scat_dispersion_real
_atom_type_scat_dispersion_imag
_atom_type_scat_source
C C 0.018 0.009
;
International Tables for Crystallography
(1992, Vol. C, Tables 4.2.6.8 and 6.1.1.4)
;
H H 0.000 0.000
;
International Tables for Crystallography
(1992, Vol. C, Table 6.1.1.4)
;
O O 0.049 0.032
;
International Tables for Crystallography
(1992, Vol. C, Tables 4.2.6.8 and 6.1.1.4)
;

loop_
_geom_angle_atom_site_label_1
_geom_angle_atom_site_label_2
_geom_angle_atom_site_label_3
_geom_angle
_geom_angle_publ_flag
O1 C1 C2 110.77(12) yes
O1 C1 C12c 107.51(12) yes
C2 C1 C12c 109.95(12) yes
C1 C2 C3 112.68(13) yes
O2 C3 C2 111.21(12) yes
O2 C3 C3a 112.61(12) yes
C2 C3 C3a 110.64(13) yes
C3 C3a C4 127.10(14) yes
C3 C3a C12d 116.06(13) yes
C4 C3a C12d 116.58(14) yes
O3 C4 C3a 123.11(14) yes
O3 C4 C5 116.60(14) yes
C3a C4 C5 120.27(14) yes
C4 C5 C6 121.72(15) yes
C5 C6 C6a 118.65(14) yes
C6 C6a C6b 133.13(14) yes
C6 C6a C12d 119.10(14) yes
C6b C6a C12d 107.76(12) yes
C6a C6b C7 118.15(13) yes
C6a C6b C12b 103.45(12) yes
C7 C6b C12b 111.13(13) yes
C6b C7 C8 110.12(13) yes
O4 C8 C7 120.42(14) yes
O4 C8 C8a 121.34(15) yes
C7 C8 C8a 118.21(14) yes
C8 C8a C9 119.24(15) yes
C8 C8a C12a 121.22(14) yes
C9 C8a C12a 119.43(14) yes
O5 C9 C8a 121.89(15) yes
O5 C9 C10 117.33(15) yes
C8a C9 C10 120.77(16) yes
C9 C10 C11 118.66(16) yes
C10 C11 C12 122.08(16) yes
C11 C12 C12a 120.22(16) yes
C8a C12a C12 118.70(15) yes
C8a C12a C12b 118.54(14) yes
C12 C12a C12b 122.75(15) yes
C6b C12b C12a 118.34(13) yes
C6b C12b C12c 109.48(13) yes
C12a C12b C12c 132.03(14) yes
C1 C12c C12b 133.96(14) yes
C1 C12c C12d 117.03(13) yes
C12b C12c C12d 108.99(13) yes
C3a C12d C6a 123.69(14) yes
C3a C12d C12c 126.33(14) yes
C6a C12d C12c 109.91(13) yes
O6 C13 C14 121.58(18) yes
O6 C13 C15 121.49(16) yes
C14 C13 C15 116.92(17) yes

loop_
_geom_bond_atom_site_label_1
_geom_bond_atom_site_label_2
_geom_bond_distance
_geom_bond_publ_flag
O1 C1 1.4436(19) yes
O2 C3 1.435(2) yes
O3 C4 1.368(2) yes
O4 C8 1.238(2) yes
O5 C9 1.354(2) yes
O6 C13 1.202(2) yes
C1 C2 1.520(2) yes
C1 C12c 1.516(2) yes
C2 C3 1.528(2) yes
C3 C3a 1.510(2) yes
C3a C4 1.398(2) yes
C3a C12d 1.396(2) yes
C4 C5 1.401(2) yes
C5 C6 1.395(2) yes
C6 C6a 1.384(2) yes
C6a C6b 1.507(2) yes
C6a C12d 1.391(2) yes
C6b C7 1.522(2) yes
C6b C12b 1.522(2) yes
C7 C8 1.505(2) yes
C8 C8a 1.471(2) yes
C8a C9 1.407(2) yes
C8a C12a 1.428(2) yes
C9 C10 1.392(2) yes
C10 C11 1.384(2) yes
C11 C12 1.387(2) yes
C12 C12a 1.391(2) yes
C12a C12b 1.464(2) yes
C12b C12c 1.356(2) yes
C12c C12d 1.462(2) yes
C13 C14 1.500(2) yes
C13 C15 1.493(2) yes

loop_
_geom_hbond_atom_site_label_D
_geom_hbond_atom_site_label_H
_geom_hbond_atom_site_label_A
_geom_hbond_site_symmetry_A
_geom_hbond_distance_DA
_geom_hbond_distance_DH
_geom_hbond_distance_HA
_geom_hbond_angle_DHA
_geom_hbond_publ_flag
O(1) H(1O) O(2) 2_566 2.8123(16) 0.840 1.976 173.5 no
O(2) H(2O) O(1) 1_455 2.8192(16) 0.840 2.007 162.5 no
O(3) H(3O) O(2) . 2.8015(15) 0.840 2.082 143.4 no
O(3) H(3O) O(6) 4_564 2.968(2) 0.840 2.308 135.8 no
O(5) H(5O) O(4) . 2.5608(16) 0.840 1.821 146.0 no
